data_7230830
loop_
_publ_author_name
'Lisac, Katarina'
'Cin\<ci\'c, Dominik'

_publ_section_title
;
 Simple design for metal-based halogen-bonded cocrystals utilizing the
 M--Cl&#x22EF;I motif
;
_journal_issue 39
_journal_name_full CrystEngComm
_journal_page_first 5955
_journal_paper_doi 10.1039/C8CE00754C
_journal_volume 20
_journal_year 2018
_chemical_formula_moiety 'C20 H16 Cl2 Co N4, C6 F4 I2'
_chemical_formula_sum 'C26 H16 Cl2 Co F4 I2 N4'
_chemical_formula_weight 844.06
_space_group_crystal_system monoclinic
_space_group_IT_number 14
_space_group_name_Hall '-P 2yn'
_space_group_name_H-M_alt 'P 1 21/n 1'
_symmetry_space_group_name_Hall '-P 2yn'
_symmetry_space_group_name_H-M 'P 1 21/n 1'
_atom_sites_solution_hydrogens geom
_audit_creation_method SHELXL-2014/7
_audit_update_record
;
2018-05-07 deposited with the CCDC.
2018-06-05 downloaded from the CCDC.
;
_cell_angle_alpha 90
_cell_angle_beta 99.146(7)
_cell_angle_gamma 90
_cell_formula_units_Z 4
_cell_length_a 7.8226(6)
_cell_length_b 25.788(2)
_cell_length_c 14.3532(9)
_cell_measurement_reflns_used 3003
_cell_measurement_temperature 295
_cell_measurement_theta_max 22.2400
_cell_measurement_theta_min 4.1910
_cell_volume 2858.6(4)
_computing_structure_refinement 'SHELXL-2014/7 (Sheldrick, 2014)'
_diffrn_ambient_temperature 295
_diffrn_detector_area_resol_mean 16.3426
_diffrn_measured_fraction_theta_full 0.995
_diffrn_measured_fraction_theta_max 0.996
_diffrn_measurement_device_type 'XCalibur, Sapphire3'
_diffrn_radiation_type MoK\a
_diffrn_radiation_wavelength 0.71073
_diffrn_reflns_av_R_equivalents 0.1041
_diffrn_reflns_av_unetI/netI 0.0988
_diffrn_reflns_Laue_measured_fraction_full 0.995
_diffrn_reflns_Laue_measured_fraction_max 0.996
_diffrn_reflns_limit_h_max 9
_diffrn_reflns_limit_h_min -9
_diffrn_reflns_limit_k_max 17
_diffrn_reflns_limit_k_min -31
_diffrn_reflns_limit_l_max 17
_diffrn_reflns_limit_l_min -17
_diffrn_reflns_number 24131
_diffrn_reflns_point_group_measured_fraction_full 0.995
_diffrn_reflns_point_group_measured_fraction_max 0.996
_diffrn_reflns_theta_full 25.242
_diffrn_reflns_theta_max 26.000
_diffrn_reflns_theta_min 4.117
_diffrn_source 'Enhance (Mo) X-ray Source'
_exptl_absorpt_coefficient_mu 2.997
_exptl_absorpt_correction_T_max 1.00000
_exptl_absorpt_correction_T_min 0.78958
_exptl_absorpt_correction_type multi-scan
_exptl_absorpt_process_details
;
CrysAlis RED, Oxford Diffraction Ltd.,
Version 1.171.32.29 (release 10-06-2008 CrysAlis171 .NET)
(compiled Jun 10 2008,16:49:55)
Empirical absorption correction using spherical harmonics,
 implemented in SCALE3 ABSPACK scaling algorithm.
;
_exptl_crystal_colour red
_exptl_crystal_density_diffrn 1.961
_exptl_crystal_description plate
_exptl_crystal_F_000 1612
_exptl_crystal_size_max 0.19
_exptl_crystal_size_mid 0.12
_exptl_crystal_size_min 0.024
_refine_diff_density_max 0.490
_refine_diff_density_min -0.451
_refine_diff_density_rms 0.111
_refine_ls_extinction_method none
_refine_ls_goodness_of_fit_ref 0.911
_refine_ls_hydrogen_treatment constr
_refine_ls_matrix_type full
_refine_ls_number_parameters 352
_refine_ls_number_reflns 5601
_refine_ls_number_restraints 0
_refine_ls_restrained_S_all 0.911
_refine_ls_R_factor_all 0.1070
_refine_ls_R_factor_gt 0.0474
_refine_ls_shift/su_max 0.002
_refine_ls_shift/su_mean 0.000
_refine_ls_structure_factor_coef Fsqd
_refine_ls_weighting_details 'w=1/[\s^2^(Fo^2^)+(0.0338P)^2^] where P=(Fo^2^+2Fc^2^)/3'
_refine_ls_weighting_scheme calc
_refine_ls_wR_factor_gt 0.0812
_refine_ls_wR_factor_ref 0.1060
_reflns_Friedel_coverage 0.000
_reflns_number_gt 3265
_reflns_number_total 5601
_reflns_threshold_expression 'I > 2\s(I)'
_cod_data_source_file c8ce00754c2.cif
_cod_data_source_block shelx_CCDC7
_cod_depositor_comments 'Adding full bibliography for 7230823--7230834.cif.'
_cod_database_code 7230830
_shelx_shelxl_version_number 2014/7
_shelx_space_group_comment
;
The symmetry employed for this shelxl refinement is uniquely defined
by the following loop, which should always be used as a source of
symmetry information in preference to the above space-group names.
They are only intended as comments.
;

loop_
_space_group_symop_operation_xyz
'x, y, z'
'-x+1/2, y+1/2, -z+1/2'
'-x, -y, -z'
'x-1/2, -y-1/2, z-1/2'

loop_
_atom_site_label
_atom_site_type_symbol
_atom_site_fract_x
_atom_site_fract_y
_atom_site_fract_z
_atom_site_U_iso_or_equiv
_atom_site_adp_type
_atom_site_occupancy
_atom_site_site_symmetry_order
_atom_site_calc_flag
_atom_site_refinement_flags_posn
_atom_site_refinement_flags_adp
I2 I 0.70877(6) 0.42203(2) 1.18998(3) 0.04944(17) Uani 1 1 d . .
I1 I 0.45792(7) 0.35564(2) 0.97986(3) 0.05179(17) Uani 1 1 d . .
Co1 Co 0.62579(12) 0.33693(4) 0.49642(6) 0.0402(3) Uani 1 1 d . .
Cl2 Cl 0.8081(2) 0.38255(9) 0.40301(13) 0.0555(6) Uani 1 1 d . .
Cl1 Cl 0.7409(3) 0.24955(9) 0.47792(14) 0.0702(7) Uani 1 1 d . .
F4 F 0.5192(6) 0.4212(2) 0.8048(3) 0.0700(14) Uani 1 1 d . .
F1 F 0.8590(6) 0.52201(19) 1.1099(3) 0.0686(13) Uani 1 1 d . .
F2 F 0.8702(6) 0.5582(2) 0.9356(3) 0.0746(14) Uani 1 1 d . .
F3 F 0.7025(6) 0.5058(2) 0.7822(3) 0.0775(16) Uani 1 1 d . .
N3 N 0.4645(7) 0.4035(2) 0.5077(4) 0.0414(15) Uani 1 1 d . .
N4 N 0.4332(7) 0.3331(2) 0.3731(3) 0.0374(14) Uani 1 1 d . .
N2 N 0.7943(7) 0.3478(2) 0.6287(4) 0.0433(16) Uani 1 1 d . .
N1 N 0.4852(8) 0.3034(3) 0.5994(4) 0.0490(17) Uani 1 1 d . .
C21 C 0.5983(9) 0.4242(3) 0.9725(5) 0.0402(18) Uani 1 1 d . .
C16 C 0.3201(9) 0.3726(3) 0.3585(5) 0.0384(17) Uani 1 1 d . .
C15 C 0.3298(9) 0.4112(3) 0.4369(5) 0.0391(18) Uani 1 1 d . .
C22 C 0.6880(9) 0.4503(3) 1.0506(5) 0.0452(19) Uani 1 1 d . .
C23 C 0.7741(10) 0.4961(3) 1.0360(5) 0.047(2) Uani 1 1 d . .
C5 C 0.5697(10) 0.3012(3) 0.6882(5) 0.046(2) Uani 1 1 d . .
C6 C 0.7376(9) 0.3289(3) 0.7058(5) 0.046(2) Uani 1 1 d . .
C11 C 0.4805(11) 0.4376(3) 0.5797(5) 0.055(2) Uani 1 1 d . .
H11 H 0.5721 0.4328 0.6288 0.066 Uiso 1 1 calc R U
C20 C 0.4363(9) 0.2989(3) 0.3028(5) 0.047(2) Uani 1 1 d . .
H20 H 0.5147 0.2716 0.3121 0.056 Uiso 1 1 calc R U
C17 C 0.2037(9) 0.3762(3) 0.2754(5) 0.052(2) Uani 1 1 d . .
H17 H 0.1209 0.4024 0.2679 0.063 Uiso 1 1 calc R U
C26 C 0.6034(10) 0.4447(4) 0.8825(5) 0.051(2) Uani 1 1 d . .
C24 C 0.7785(10) 0.5145(3) 0.9464(6) 0.053(2) Uani 1 1 d . .
C25 C 0.6950(10) 0.4887(4) 0.8703(5) 0.053(2) Uani 1 1 d . .
C18 C 0.2102(10) 0.3417(4) 0.2048(5) 0.055(2) Uani 1 1 d . .
H18 H 0.1348 0.3446 0.1480 0.067 Uiso 1 1 calc R U
C19 C 0.3294(10) 0.3027(3) 0.2185(5) 0.053(2) Uani 1 1 d . .
H19 H 0.3374 0.2789 0.1707 0.064 Uiso 1 1 calc R U
C12 C 0.3728(11) 0.4783(4) 0.5859(6) 0.061(2) Uani 1 1 d . .
H12 H 0.3908 0.5008 0.6372 0.073 Uiso 1 1 calc R U
C14 C 0.2144(10) 0.4504(3) 0.4389(6) 0.055(2) Uani 1 1 d . .
H14 H 0.1211 0.4539 0.3904 0.066 Uiso 1 1 calc R U
C13 C 0.2363(11) 0.4853(4) 0.5138(7) 0.063(2) Uani 1 1 d . .
H13 H 0.1599 0.5128 0.5151 0.076 Uiso 1 1 calc R U
C7 C 0.8367(12) 0.3349(4) 0.7954(5) 0.067(3) Uani 1 1 d . .
H7 H 0.7964 0.3220 0.8483 0.081 Uiso 1 1 calc R U
C9 C 1.0489(11) 0.3794(4) 0.7268(6) 0.075(3) Uani 1 1 d . .
H9 H 1.1535 0.3971 0.7319 0.090 Uiso 1 1 calc R U
C4 C 0.5031(11) 0.2738(4) 0.7579(5) 0.060(2) Uani 1 1 d . .
H4 H 0.5624 0.2728 0.8194 0.072 Uiso 1 1 calc R U
C10 C 0.9457(10) 0.3720(4) 0.6396(6) 0.061(2) Uani 1 1 d . .
H10 H 0.9849 0.3848 0.5862 0.074 Uiso 1 1 calc R U
C1 C 0.3334(12) 0.2790(4) 0.5781(6) 0.076(3) Uani 1 1 d . .
H1 H 0.2734 0.2812 0.5169 0.091 Uiso 1 1 calc R U
C8 C 0.9914(13) 0.3597(4) 0.8048(6) 0.077(3) Uani 1 1 d . .
H8 H 1.0583 0.3632 0.8641 0.093 Uiso 1 1 calc R U
C3 C 0.3482(14) 0.2482(4) 0.7344(7) 0.085(3) Uani 1 1 d . .
H3 H 0.3025 0.2294 0.7800 0.102 Uiso 1 1 calc R U
C2 C 0.2618(13) 0.2503(4) 0.6445(7) 0.085(3) Uani 1 1 d . .
H2 H 0.1572 0.2329 0.6278 0.102 Uiso 1 1 calc R U

loop_
_atom_site_aniso_label
_atom_site_aniso_U_11
_atom_site_aniso_U_22
_atom_site_aniso_U_33
_atom_site_aniso_U_23
_atom_site_aniso_U_13
_atom_site_aniso_U_12
I2 0.0528(3) 0.0560(4) 0.0388(3) 0.0007(2) 0.0050(2) 0.0018(3)
I1 0.0570(3) 0.0512(4) 0.0461(3) 0.0002(3) 0.0050(2) -0.0058(3)
Co1 0.0479(6) 0.0410(7) 0.0308(5) -0.0006(4) 0.0039(4) 0.0013(5)
Cl2 0.0615(13) 0.0627(16) 0.0433(10) 0.0055(10) 0.0113(9) -0.0094(11)
Cl1 0.1112(18) 0.0539(16) 0.0437(11) 0.0021(10) 0.0066(11) 0.0317(14)
F4 0.093(4) 0.078(4) 0.036(2) 0.002(2) 0.004(2) -0.009(3)
F1 0.076(3) 0.057(4) 0.070(3) -0.011(3) 0.002(3) -0.011(3)
F2 0.074(3) 0.059(4) 0.093(4) 0.023(3) 0.020(3) -0.007(3)
F3 0.088(3) 0.090(5) 0.059(3) 0.029(3) 0.024(3) 0.007(3)
N3 0.048(4) 0.043(4) 0.035(3) -0.002(3) 0.010(3) 0.003(3)
N4 0.044(4) 0.038(4) 0.031(3) 0.000(3) 0.006(3) -0.002(3)
N2 0.045(4) 0.045(5) 0.038(3) 0.005(3) 0.003(3) -0.002(3)
N1 0.055(4) 0.056(5) 0.037(3) -0.005(3) 0.012(3) -0.018(4)
C21 0.046(4) 0.035(5) 0.040(4) 0.004(3) 0.006(3) 0.005(4)
C16 0.036(4) 0.037(5) 0.041(4) -0.003(3) 0.003(3) -0.008(4)
C15 0.033(4) 0.034(5) 0.053(4) -0.008(4) 0.016(3) 0.000(3)
C22 0.049(5) 0.048(6) 0.038(4) 0.004(4) 0.004(3) 0.006(4)
C23 0.045(5) 0.044(6) 0.050(5) -0.005(4) 0.000(4) 0.006(4)
C5 0.065(5) 0.038(5) 0.038(4) 0.005(4) 0.016(4) 0.012(4)
C6 0.049(5) 0.046(5) 0.040(4) 0.003(4) -0.003(3) 0.008(4)
C11 0.071(6) 0.055(6) 0.041(4) -0.006(4) 0.013(4) 0.000(5)
C20 0.054(5) 0.048(6) 0.039(4) -0.010(4) 0.010(4) -0.005(4)
C17 0.038(5) 0.062(6) 0.053(5) 0.000(4) -0.006(4) -0.007(4)
C26 0.054(5) 0.058(6) 0.043(4) -0.006(4) 0.009(4) 0.004(5)
C24 0.047(5) 0.041(6) 0.074(6) 0.019(5) 0.019(4) -0.002(4)
C25 0.056(5) 0.060(7) 0.042(5) 0.013(4) 0.009(4) 0.006(5)
C18 0.055(5) 0.068(7) 0.040(4) 0.013(4) -0.006(4) -0.020(5)
C19 0.068(6) 0.053(6) 0.038(4) -0.015(4) 0.006(4) -0.013(5)
C12 0.065(6) 0.057(7) 0.064(6) -0.023(5) 0.022(5) 0.000(5)
C14 0.045(5) 0.056(6) 0.064(5) -0.008(5) 0.007(4) 0.000(4)
C13 0.050(5) 0.047(6) 0.099(7) -0.009(5) 0.033(5) 0.006(4)
C7 0.089(7) 0.069(7) 0.039(5) 0.006(4) -0.004(4) 0.008(6)
C9 0.055(6) 0.096(9) 0.068(6) -0.006(6) -0.011(5) -0.017(5)
C4 0.085(6) 0.059(7) 0.039(4) -0.006(4) 0.024(4) -0.002(5)
C10 0.054(5) 0.073(7) 0.054(5) 0.006(5) 0.000(4) -0.007(5)
C1 0.078(6) 0.095(9) 0.060(5) -0.021(5) 0.026(5) -0.030(6)
C8 0.089(7) 0.082(8) 0.052(6) -0.001(5) -0.017(5) -0.005(6)
C3 0.103(8) 0.089(9) 0.076(7) -0.007(6) 0.053(6) -0.021(7)
C2 0.091(7) 0.095(9) 0.077(7) -0.020(6) 0.036(6) -0.042(7)

loop_
_atom_type_symbol
_atom_type_description
_atom_type_scat_dispersion_real
_atom_type_scat_dispersion_imag
_atom_type_scat_source
C C 0.0033 0.0016 'International Tables Vol C Tables 4.2.6.8 and 6.1.1.4'
H H 0.0000 0.0000 'International Tables Vol C Tables 4.2.6.8 and 6.1.1.4'
N N 0.0061 0.0033 'International Tables Vol C Tables 4.2.6.8 and 6.1.1.4'
F F 0.0171 0.0103 'International Tables Vol C Tables 4.2.6.8 and 6.1.1.4'
Cl Cl 0.1484 0.1585 'International Tables Vol C Tables 4.2.6.8 and 6.1.1.4'
Co Co 0.3494 0.9721 'International Tables Vol C Tables 4.2.6.8 and 6.1.1.4'
I I -0.4742 1.8119 'International Tables Vol C Tables 4.2.6.8 and 6.1.1.4'

loop_
_geom_angle_atom_site_label_1
_geom_angle_atom_site_label_2
_geom_angle_atom_site_label_3
_geom_angle
N4 Co1 N2 171.9(2)
N4 Co1 N3 75.8(2)
N2 Co1 N3 96.5(2)
N4 Co1 N1 100.3(2)
N2 Co1 N1 75.8(2)
N3 Co1 N1 84.2(2)
N4 Co1 Cl2 87.92(15)
N2 Co1 Cl2 95.36(17)
N3 Co1 Cl2 93.34(16)
N1 Co1 Cl2 170.48(17)
N4 Co1 Cl1 95.16(18)
N2 Co1 Cl1 91.80(18)
N3 Co1 Cl1 165.77(18)
N1 Co1 Cl1 86.70(19)
Cl2 Co1 Cl1 97.35(8)
C11 N3 C15 116.6(7)
C11 N3 Co1 126.4(5)
C15 N3 Co1 117.0(5)
C16 N4 C20 118.0(6)
C16 N4 Co1 117.0(5)
C20 N4 Co1 124.0(5)
C10 N2 C6 118.6(6)
C10 N2 Co1 125.2(5)
C6 N2 Co1 116.2(5)
C5 N1 C1 118.8(7)
C5 N1 Co1 116.2(5)
C1 N1 Co1 124.3(5)
C22 C21 C26 118.3(7)
C22 C21 I1 124.5(5)
C26 C21 I1 117.2(6)
N4 C16 C17 120.8(7)
N4 C16 C15 115.7(6)
C17 C16 C15 123.5(7)
N3 C15 C14 122.1(7)
N3 C15 C16 114.1(6)
C14 C15 C16 123.8(7)
C23 C22 C21 118.7(7)
C23 C22 I2 118.0(5)
C21 C22 I2 123.2(6)
F1 C23 C24 119.0(8)
F1 C23 C22 119.7(7)
C24 C23 C22 121.2(7)
N1 C5 C4 121.4(8)
N1 C5 C6 115.5(6)
C4 C5 C6 123.1(7)
N2 C6 C7 120.5(8)
N2 C6 C5 115.7(6)
C7 C6 C5 123.8(7)
N3 C11 C12 124.8(8)
N3 C11 H11 117.6
C12 C11 H11 117.6
N4 C20 C19 122.7(8)
N4 C20 H20 118.6
C19 C20 H20 118.6
C16 C17 C18 120.1(8)
C16 C17 H17 119.9
C18 C17 H17 119.9
C25 C26 F4 117.7(7)
C25 C26 C21 121.5(7)
F4 C26 C21 120.8(8)
C25 C24 F2 120.7(7)
C25 C24 C23 120.2(8)
F2 C24 C23 119.0(8)
C26 C25 C24 119.9(7)
C26 C25 F3 119.5(8)
C24 C25 F3 120.5(8)
C17 C18 C19 118.9(7)
C17 C18 H18 120.6
C19 C18 H18 120.6
C20 C19 C18 119.3(7)
C20 C19 H19 120.4
C18 C19 H19 120.4
C11 C12 C13 117.8(8)
C11 C12 H12 121.1
C13 C12 H12 121.1
C15 C14 C13 119.8(8)
C15 C14 H14 120.1
C13 C14 H14 120.1
C12 C13 C14 118.8(8)
C12 C13 H13 120.6
C14 C13 H13 120.6
C8 C7 C6 119.9(8)
C8 C7 H7 120.0
C6 C7 H7 120.0
C10 C9 C8 117.8(9)
C10 C9 H9 121.1
C8 C9 H9 121.1
C3 C4 C5 118.9(8)
C3 C4 H4 120.5
C5 C4 H4 120.5
N2 C10 C9 123.4(8)
N2 C10 H10 118.3
C9 C10 H10 118.3
N1 C1 C2 122.3(9)
N1 C1 H1 118.9
C2 C1 H1 118.9
C7 C8 C9 119.8(8)
C7 C8 H8 120.1
C9 C8 H8 120.1
C2 C3 C4 120.0(9)
C2 C3 H3 120.0
C4 C3 H3 120.0
C3 C2 C1 118.5(9)
C3 C2 H2 120.7
C1 C2 H2 120.7

loop_
_geom_bond_atom_site_label_1
_geom_bond_atom_site_label_2
_geom_bond_distance
I2 C22 2.111(7)
I1 C21 2.094(7)
Co1 N4 2.137(5)
Co1 N2 2.151(6)
Co1 N3 2.153(6)
Co1 N1 2.158(6)
Co1 Cl2 2.413(2)
Co1 Cl1 2.457(2)
F4 C26 1.346(8)
F1 C23 1.337(8)
F2 C24 1.357(9)
F3 C25 1.349(8)
N3 C11 1.347(9)
N3 C15 1.356(8)
N4 C16 1.344(9)
N4 C20 1.342(8)
N2 C10 1.326(9)
N2 C6 1.347(8)
N1 C5 1.341(8)
N1 C1 1.336(9)
C21 C22 1.397(10)
C21 C26 1.402(10)
C16 C17 1.384(9)
C16 C15 1.495(9)
C15 C14 1.360(10)
C22 C23 1.392(11)
C23 C24 1.377(10)
C5 C4 1.392(10)
C5 C6 1.481(10)
C6 C7 1.400(10)
C11 C12 1.359(11)
C11 H11 0.9300
C20 C19 1.361(9)
C20 H20 0.9300
C17 C18 1.355(11)
C17 H17 0.9300
C26 C25 1.368(11)
C24 C25 1.355(11)
C18 C19 1.365(11)
C18 H18 0.9300
C19 H19 0.9300
C12 C13 1.375(11)
C12 H12 0.9300
C14 C13 1.391(11)
C14 H14 0.9300
C13 H13 0.9300
C7 C8 1.356(12)
C7 H7 0.9300
C9 C10 1.389(10)
C9 C8 1.370(12)
C9 H9 0.9300
C4 C3 1.374(12)
C4 H4 0.9300
C10 H10 0.9300
C1 C2 1.393(12)
C1 H1 0.9300
C8 H8 0.9300
C3 C2 1.358(12)
C3 H3 0.9300
C2 H2 0.9300
